data_1573901
loop_
_publ_author_name
'Gorelova, Liudmila'
'Britvin, Sergey'
'Krzhizhanovskaya, Maria'
'Vereshchagin, Oleg'
'Kasatkin, Anatoly'
'Krivovichev, Sergey'

_publ_section_title
;
 Crystal structure stability and phase transition of celsian, BaAl2Si2O8,
 up to 1100 \%C / 22&#x00A0;GPa
;
_journal_issue 24
_journal_name_full 'Ceramics International'
_journal_page_first 54770
_journal_page_last 54777
_journal_paper_doi 10.1016/j.ceramint.2024.10.336
_journal_volume 50
_journal_year 2024
_chemical_formula_moiety 'Al2 Ba O8 Si2'
_chemical_formula_sum 'Al2 Ba O8 Si2'
_chemical_formula_weight 375.48
_chemical_name_mineral Celsian
_space_group_crystal_system monoclinic
_space_group_IT_number 14
_space_group_name_Hall '-P 2ybc'
_space_group_name_H-M_alt 'P 1 21/c 1'
_atom_sites_solution_primary dual
_atom_sites_solution_secondary difmap
_cell_angle_alpha 90
_cell_angle_beta 113.533(6)
_cell_angle_gamma 90
_cell_formula_units_Z 8
_cell_length_a 8.2455(7)
_cell_length_b 12.4669(8)
_cell_length_c 13.8257(12)
_cell_measurement_pressure 9100000
_cell_measurement_reflns_used 166
_cell_measurement_temperature 293(2)
_cell_measurement_theta_max 18.6830
_cell_measurement_theta_min 2.6510
_cell_volume 1303.02(19)
_computing_cell_refinement 'CrysAlisPro 1.171.41.86a (Rigaku OD, 2020)'
_computing_data_collection 'CrysAlisPro 1.171.41.86a (Rigaku OD, 2020)'
_computing_data_reduction 'CrysAlisPro 1.171.41.86a (Rigaku OD, 2020)'
_computing_molecular_graphics 'Olex2 1.5 (Dolomanov et al., 2009)'
_computing_publication_material 'Olex2 1.5 (Dolomanov et al., 2009)'
_computing_structure_refinement 'SHELXL 2018/3 (Sheldrick, 2015)'
_computing_structure_solution 'SHELXT 2018 (Sheldrick, 2015)'
_diffrn_ambient_temperature 293(2)
_diffrn_detector
;
 Perkin Elmer XRD 1621 (CsI bonded amorphous silicon)
;
_diffrn_measured_fraction_theta_full 0.342
_diffrn_measured_fraction_theta_max 0.343
_diffrn_measurement_details
;
List of Runs (angles in degrees, time in seconds):

  # Type    Start    End  Width  t~exp~   \w     \q     \k     \f   Frames
--------------------------------------------------------------------------
  1  \f    169.50 190.00   0.50    1.00   0.00   0.00   0.00    --    41
;
_diffrn_measurement_device 'DESY PetraIII, DAC at P02.2 beamline'
_diffrn_measurement_device_type '1-circle goniometer'
_diffrn_measurement_method '\f scans'
_diffrn_radiation_monochromator synchrotron
_diffrn_radiation_probe x-ray
_diffrn_radiation_type synchrotron
_diffrn_radiation_wavelength 0.41106
_diffrn_reflns_av_R_equivalents 0.0428
_diffrn_reflns_av_unetI/netI 0.0952
_diffrn_reflns_Laue_measured_fraction_full 0.342
_diffrn_reflns_Laue_measured_fraction_max 0.343
_diffrn_reflns_limit_h_max 8
_diffrn_reflns_limit_h_min -5
_diffrn_reflns_limit_k_max 14
_diffrn_reflns_limit_k_min -11
_diffrn_reflns_limit_l_max 16
_diffrn_reflns_limit_l_min -16
_diffrn_reflns_number 1005
_diffrn_reflns_point_group_measured_fraction_full 0.342
_diffrn_reflns_point_group_measured_fraction_max 0.343
_diffrn_reflns_theta_full 14.279
_diffrn_reflns_theta_max 14.499
_diffrn_reflns_theta_min 2.085
_diffrn_source synchrotron
_exptl_absorpt_coefficient_mu 1.543
_exptl_absorpt_correction_T_max 1.00000
_exptl_absorpt_correction_T_min 0.46666
_exptl_absorpt_correction_type multi-scan
_exptl_absorpt_process_details
;
CrysAlisPro 1.171.41.86a (Rigaku Oxford Diffraction, 2020)
Empirical absorption correction using spherical harmonics,
implemented in SCALE3 ABSPACK scaling algorithm.
;
_exptl_crystal_colour colorless
_exptl_crystal_density_diffrn 3.828
_exptl_crystal_density_meas .
_exptl_crystal_density_method 'not measured'
_exptl_crystal_description block
_exptl_crystal_F_000 1392
_exptl_crystal_size_max 0.02
_exptl_crystal_size_mid 0.02
_exptl_crystal_size_min 0.02
_refine_diff_density_max 0.830
_refine_diff_density_min -0.746
_refine_diff_density_rms 0.199
_refine_ls_extinction_coef .
_refine_ls_extinction_method none
_refine_ls_goodness_of_fit_ref 0.960
_refine_ls_matrix_type full
_refine_ls_number_parameters 115
_refine_ls_number_reflns 846
_refine_ls_number_restraints 0
_refine_ls_restrained_S_all 0.960
_refine_ls_R_factor_all 0.0810
_refine_ls_R_factor_gt 0.0555
_refine_ls_shift/su_max 0.000
_refine_ls_shift/su_mean 0.000
_refine_ls_structure_factor_coef Fsqd
_refine_ls_weighting_details 'w=1/[\s^2^(Fo^2^)+(0.0523P)^2^] where P=(Fo^2^+2Fc^2^)/3'
_refine_ls_weighting_scheme calc
_refine_ls_wR_factor_gt 0.1307
_refine_ls_wR_factor_ref 0.1615
_reflns_Friedel_coverage 0.000
_reflns_Friedel_fraction_full .
_reflns_Friedel_fraction_max .
_reflns_number_gt 485
_reflns_number_total 846
_reflns_threshold_expression 'I > 2\s(I)'
_cod_data_source_file ceri_43634_cel_p02_s1_Celsian_9GPa_mmc5.cif
_cod_data_source_block cel_p02_s1_Celsian_9GPa
_cod_database_code 1573901
_chemical_oxdiff_formula 'Ba Si4 O8'

loop_
_space_group_symop_operation_xyz
'x, y, z'
'-x, y+1/2, -z+1/2'
'-x, -y, -z'
'x, -y-1/2, z-1/2'

loop_
_atom_site_label
_atom_site_type_symbol
_atom_site_fract_x
_atom_site_fract_y
_atom_site_fract_z
_atom_site_U_iso_or_equiv
_atom_site_adp_type
_atom_site_occupancy
_atom_site_site_symmetry_order
_atom_site_calc_flag
_atom_site_refinement_flags_posn
_atom_site_refinement_flags_adp
_atom_site_refinement_flags_occupancy
_atom_site_disorder_assembly
_atom_site_disorder_group
Ba1 Ba 0.5395(3) 0.24515(9) 0.81291(10) 0.0107(6) Uani 1 1 d . . . . .
Ba2 Ba -0.0218(3) 0.24594(9) 0.67772(9) 0.0125(6) Uani 1 1 d . . . . .
Si1 Si 0.2532(11) 0.4202(4) 0.8740(4) 0.0098(11) Uiso 1 1 d . . . . .
Si2 Si 0.2591(12) 0.0471(5) 0.6424(4) 0.0137(12) Uiso 1 1 d . . . . .
Si3 Si 0.9529(12) 0.1137(5) 0.9329(4) 0.0149(12) Uiso 1 1 d . . . . .
Si4 Si 0.5643(11) 0.3714(5) 0.5801(4) 0.0123(11) Uiso 1 1 d . . . . .
Al1 Al 0.2534(11) 0.0702(4) 0.8660(4) 0.0026(11) Uiso 1 1 d . . . . .
Al2 Al 0.2711(11) 0.4463(4) 0.6565(4) 0.0045(11) Uiso 1 1 d . . . . .
Al3 Al -0.0479(10) 0.3540(4) 0.9378(4) 0.0040(10) Uiso 1 1 d . . . . .
Al4 Al 0.5701(11) 0.1277(4) 0.5786(4) 0.0026(10) Uiso 1 1 d . . . . .
O1 O 0.262(3) 0.1044(11) 0.7543(9) 0.008(3) Uiso 1 1 d . . . . .
O2 O 0.248(3) 0.3845(12) 0.7531(9) 0.010(3) Uiso 1 1 d . . . . .
O3 O 0.890(3) 0.2398(10) 0.9611(9) 0.006(3) Uiso 1 1 d . . . . .
O4 O 0.645(3) 0.2448(11) 0.6262(12) 0.015(3) Uiso 1 1 d . . . . .
O5 O 1.079(3) 0.1255(12) 0.8599(10) 0.017(3) Uiso 1 1 d . . . . .
O6 O 0.455(3) 0.4043(13) 0.6583(11) 0.023(3) Uiso 1 1 d . . . . .
O7 O 0.068(3) 0.3549(12) 0.8674(10) 0.018(3) Uiso 1 1 d . . . . .
O8 O 0.456(3) 0.0893(13) 0.6404(11) 0.019(3) Uiso 1 1 d . . . . .
O9 O 0.760(3) 0.4441(11) 0.6154(10) 0.015(3) Uiso 1 1 d . . . . .
O10 O 0.735(3) 0.0744(12) 0.8418(11) 0.021(3) Uiso 1 1 d . . . . .
O11 O 0.262(3) 0.5552(11) 0.8964(10) 0.016(3) Uiso 1 1 d . . . . .
O12 O 0.235(3) -0.0881(11) 0.6305(10) 0.014(3) Uiso 1 1 d . . . . .
O13 O 0.438(3) 0.3793(11) 0.4501(10) 0.012(3) Uiso 1 1 d . . . . .
O14 O 1.089(5) 0.0762(19) 1.0549(15) 0.051(6) Uiso 1 1 d . . . . .
O15 O 0.456(3) 0.3632(13) 0.9577(11) 0.023(3) Uiso 1 1 d . . . . .
O16 O 0.073(3) 0.1000(11) 0.5542(9) 0.008(2) Uiso 1 1 d . . . . .

loop_
_atom_site_aniso_label
_atom_site_aniso_U_11
_atom_site_aniso_U_22
_atom_site_aniso_U_33
_atom_site_aniso_U_23
_atom_site_aniso_U_13
_atom_site_aniso_U_12
Ba1 0.0110(16) 0.0095(9) 0.0119(7) 0.0004(4) 0.0048(8) 0.0006(5)
Ba2 0.0123(17) 0.0123(9) 0.0105(7) -0.0022(4) 0.0023(8) 0.0009(5)

loop_
_atom_type_symbol
_atom_type_description
_atom_type_scat_dispersion_real
_atom_type_scat_dispersion_imag
_atom_type_scat_source
Al Al 0.0111 0.0163 'International Tables Vol C Tables 4.2.6.8 and 6.1.1.4'
Ba Ba -1.6744 0.8609 'International Tables Vol C Tables 4.2.6.8 and 6.1.1.4'
O O -0.0014 0.0018 'International Tables Vol C Tables 4.2.6.8 and 6.1.1.4'
Si Si 0.0155 0.0226 'International Tables Vol C Tables 4.2.6.8 and 6.1.1.4'

loop_
_geom_angle_atom_site_label_1
_geom_angle_atom_site_label_2
_geom_angle_atom_site_label_3
_geom_angle
_geom_angle_site_symmetry_1
_geom_angle_site_symmetry_3
Al3 Ba1 Al2 106.64(15) 1_655 .
O1 Ba1 Al2 91.7(4) . .
O1 Ba1 Al3 161.6(4) . 1_655
O1 Ba1 O2 78.1(5) . .
O1 Ba1 O3 134.3(4) . .
O1 Ba1 O4 103.7(4) . .
O1 Ba1 O6 107.7(6) . .
O1 Ba1 O8 55.8(5) . .
O1 Ba1 O13 53.8(4) . 4_566
O1 Ba1 O15 97.7(5) . .
O2 Ba1 Al2 27.3(2) . .
O2 Ba1 Al3 117.7(3) . 1_655
O2 Ba1 O4 104.6(5) . .
O2 Ba1 O8 105.9(5) . .
O2 Ba1 O13 95.1(5) . 4_566
O3 Ba1 Al2 133.5(3) . .
O3 Ba1 Al3 27.3(3) . 1_655
O3 Ba1 O2 137.9(4) . .
O3 Ba1 O4 93.4(5) . .
O3 Ba1 O8 114.7(5) . .
O3 Ba1 O13 89.5(5) . 4_566
O4 Ba1 Al2 78.4(4) . .
O4 Ba1 Al3 82.2(4) . 1_655
O6 Ba1 Al2 26.8(5) . .
O6 Ba1 Al3 90.0(5) . 1_655
O6 Ba1 O2 54.0(5) . .
O6 Ba1 O3 116.6(6) . .
O6 Ba1 O4 54.5(5) . .
O6 Ba1 O8 86.7(5) . .
O6 Ba1 O13 148.6(6) . 4_566
O8 Ba1 Al2 95.0(4) . .
O8 Ba1 Al3 122.4(4) . 1_655
O8 Ba1 O4 50.4(5) . .
O10 Ba1 Al2 152.7(3) . .
O10 Ba1 Al3 79.4(5) . 1_655
O10 Ba1 O1 85.1(6) . .
O10 Ba1 O2 162.9(6) . .
O10 Ba1 O3 58.2(5) . .
O10 Ba1 O4 76.1(4) . .
O10 Ba1 O6 130.5(5) . .
O10 Ba1 O8 60.9(5) . .
O10 Ba1 O12 105.9(6) . 2_656
O10 Ba1 O13 77.2(5) . 4_566
O10 Ba1 O15 129.6(4) . .
O12 Ba1 Al2 79.5(4) 2_656 .
O12 Ba1 Al3 27.6(4) 2_656 1_655
O12 Ba1 O1 168.8(5) 2_656 .
O12 Ba1 O2 91.0(5) 2_656 .
O12 Ba1 O3 54.1(4) 2_656 .
O12 Ba1 O4 81.3(4) 2_656 .
O12 Ba1 O6 66.8(5) 2_656 .
O12 Ba1 O8 131.2(4) 2_656 .
O12 Ba1 O13 125.8(4) 2_656 4_566
O12 Ba1 O15 73.9(5) 2_656 .
O13 Ba1 Al2 122.0(4) 4_566 .
O13 Ba1 Al3 112.4(4) 4_566 1_655
O13 Ba1 O4 146.4(4) 4_566 .
O13 Ba1 O8 98.4(4) 4_566 .
O15 Ba1 Al2 77.7(4) . .
O15 Ba1 Al3 84.8(5) . 1_655
O15 Ba1 O2 57.1(5) . .
O15 Ba1 O3 88.0(5) . .
O15 Ba1 O4 148.2(4) . .
O15 Ba1 O6 96.7(5) . .
O15 Ba1 O8 152.7(7) . .
O15 Ba1 O13 65.3(5) . 4_566
Al4 Ba2 Al1 105.84(15) 1_455 .
O1 Ba2 Al1 27.6(2) . .
O1 Ba2 Al4 115.0(4) . 1_455
O1 Ba2 O3 105.6(4) . 4_465
O1 Ba2 O9 163.1(6) . 1_455
O1 Ba2 O11 88.1(6) . 2_546
O1 Ba2 O14 105.7(7) . 4_465
O1 Ba2 O16 54.9(4) . .
O2 Ba2 Al1 85.5(4) . .
O2 Ba2 Al4 165.0(4) . 1_455
O2 Ba2 O1 79.6(6) . .
O2 Ba2 O3 101.3(4) . 4_465
O2 Ba2 O5 95.5(5) . 1_455
O2 Ba2 O7 56.7(4) . .
O2 Ba2 O9 83.6(5) . 1_455
O2 Ba2 O11 167.5(6) . 2_546
O2 Ba2 O14 51.6(6) . 4_465
O2 Ba2 O16 105.4(5) . .
O3 Ba2 Al1 131.2(3) 4_465 .
O3 Ba2 Al4 78.7(4) 4_465 1_455
O3 Ba2 O9 76.6(4) 4_465 1_455
O3 Ba2 O11 80.2(4) 4_465 2_546
O3 Ba2 O14 51.9(5) 4_465 4_465
O3 Ba2 O16 53.5(4) 4_465 .
O4 Ba2 Al1 121.1(3) 1_455 .
O4 Ba2 Al4 26.7(3) 1_455 1_455
O4 Ba2 O1 138.8(5) 1_455 .
O4 Ba2 O2 138.4(5) 1_455 .
O4 Ba2 O3 84.8(5) 1_455 4_465
O4 Ba2 O5 98.6(5) 1_455 1_455
O4 Ba2 O7 96.8(5) 1_455 .
O4 Ba2 O9 57.6(5) 1_455 1_455
O4 Ba2 O11 53.8(5) 1_455 2_546
O4 Ba2 O14 111.5(7) 1_455 4_465
O4 Ba2 O16 110.8(5) 1_455 .
O5 Ba2 Al1 26.2(4) 1_455 .
O5 Ba2 Al4 91.2(4) 1_455 1_455
O5 Ba2 O1 53.6(5) 1_455 .
O5 Ba2 O3 150.3(4) 1_455 4_465
O5 Ba2 O7 62.3(4) 1_455 .
O5 Ba2 O9 130.0(4) 1_455 1_455
O5 Ba2 O11 78.3(5) 1_455 2_546
O5 Ba2 O14 146.1(7) 1_455 4_465
O5 Ba2 O16 98.5(4) 1_455 .
O7 Ba2 Al1 75.7(4) . .
O7 Ba2 Al4 116.0(4) . 1_455
O7 Ba2 O1 94.9(5) . .
O7 Ba2 O3 147.0(4) . 4_465
O7 Ba2 O9 76.7(5) . 1_455
O7 Ba2 O11 126.9(4) . 2_546
O7 Ba2 O14 98.0(5) . 4_465
O7 Ba2 O16 148.9(6) . .
O9 Ba2 Al1 151.8(2) 1_455 .
O9 Ba2 Al4 81.9(4) 1_455 1_455
O9 Ba2 O11 108.7(6) 1_455 2_546
O9 Ba2 O14 62.0(7) 1_455 4_465
O11 Ba2 Al1 84.3(4) 2_546 .
O11 Ba2 Al4 27.4(4) 2_546 1_455
O11 Ba2 O14 132.0(5) 2_546 4_465
O14 Ba2 Al1 127.4(6) 4_465 .
O14 Ba2 Al4 122.7(6) 4_465 1_455
O16 Ba2 Al1 77.9(3) . .
O16 Ba2 Al4 86.8(4) . 1_455
O16 Ba2 O9 130.1(3) . 1_455
O16 Ba2 O11 65.4(5) . 2_546
O16 Ba2 O14 85.2(5) . 4_465
Ba2 Si1 Ba1 73.83(11) . .
Al4 Si1 Ba1 106.2(3) 2_656 .
Al4 Si1 Ba2 146.60(19) 2_656 .
O2 Si1 Ba1 50.9(6) . .
O2 Si1 Ba2 47.8(6) . .
O2 Si1 Al4 105.4(6) . 2_656
O2 Si1 O15 100.6(8) . .
O7 Si1 Ba1 111.1(6) . .
O7 Si1 Ba2 51.2(4) . .
O7 Si1 Al4 142.7(6) . 2_656
O7 Si1 O2 98.7(8) . .
O7 Si1 O11 116.9(11) . .
O7 Si1 O15 116.0(9) . .
O11 Si1 Ba1 131.7(9) . .
O11 Si1 Ba2 135.9(8) . .
O11 Si1 Al4 26.3(9) . 2_656
O11 Si1 O2 114.6(7) . .
O11 Si1 O15 108.6(11) . .
O15 Si1 Ba1 50.3(5) . .
O15 Si1 Ba2 114.2(6) . .
O15 Si1 Al4 87.3(7) . 2_656
Ba1 Si2 Ba2 73.24(12) . .
Al3 Si2 Ba1 162.98(18) 2_546 .
Al3 Si2 Ba2 107.7(3) 2_546 .
O1 Si2 Ba1 48.3(6) . .
O1 Si2 Ba2 49.7(6) . .
O1 Si2 Al3 118.9(6) . 2_546
O1 Si2 O8 102.5(8) . .
O1 Si2 O12 117.8(6) . .
O8 Si2 Ba1 55.2(5) . .
O8 Si2 Ba2 117.4(6) . .
O8 Si2 Al3 132.2(6) . 2_546
O12 Si2 Ba1 140.7(7) . .
O12 Si2 Ba2 130.4(8) . .
O12 Si2 Al3 27.8(7) . 2_546
O12 Si2 O8 112.1(10) . .
O16 Si2 Ba1 112.0(6) . .
O16 Si2 Ba2 50.6(5) . .
O16 Si2 Al3 79.2(6) . 2_546
O16 Si2 O1 100.0(9) . .
O16 Si2 O8 117.8(8) . .
O16 Si2 O12 106.5(10) . .
Ba1 Si3 Ba2 84.43(15) . 4_666
Al2 Si3 Ba1 78.0(2) 2_646 .
Al2 Si3 Ba2 123.4(2) 2_646 4_666
O3 Si3 Ba1 51.1(7) . .
O3 Si3 Ba2 44.9(4) . 4_666
O3 Si3 Al2 125.5(8) . 2_646
O3 Si3 O10 95.6(10) . .
O5 Si3 Ba1 112.3(7) . .
O5 Si3 Ba2 131.5(7) . 4_666
O5 Si3 Al2 104.9(6) . 2_646
O5 Si3 O3 110.9(8) . .
O5 Si3 O10 106.3(8) . .
O10 Si3 Ba1 45.1(6) . .
O10 Si3 Ba2 116.1(6) . 4_666
O10 Si3 Al2 34.0(6) . 2_646
O14 Si3 Ba1 137.2(9) . .
O14 Si3 Ba2 56.5(8) . 4_666
O14 Si3 Al2 107.6(10) . 2_646
O14 Si3 O3 99.6(9) . .
O14 Si3 O5 107.2(13) . .
O14 Si3 O10 135.1(11) . .
Ba2 Si4 Ba1 81.78(14) 1_655 .
Al1 Si4 Ba1 110.75(17) 2_656 .
Al1 Si4 Ba2 87.5(3) 2_656 1_655
O4 Si4 Ba1 55.5(5) . .
O4 Si4 Ba2 43.8(8) . 1_655
O4 Si4 Al1 127.8(8) . 2_656
O4 Si4 O9 101.1(10) . .
O6 Si4 Ba1 47.1(6) . .
O6 Si4 Ba2 122.9(7) . 1_655
O6 Si4 Al1 89.0(7) . 2_656
O6 Si4 O4 102.1(8) . .
O6 Si4 O9 111.3(8) . .
O9 Si4 Ba1 110.4(5) . .
O9 Si4 Ba2 58.1(6) . 1_655
O9 Si4 Al1 30.5(5) . 2_656
O13 Si4 Ba1 137.4(6) . .
O13 Si4 Ba2 122.1(6) . 1_655
O13 Si4 Al1 105.4(6) . 2_656
O13 Si4 O4 115.4(7) . .
O13 Si4 O6 113.7(10) . .
O13 Si4 O9 112.2(7) . .
Ba2 Al1 Ba1 75.07(11) . .
Si4 Al1 Ba1 105.6(3) 2_646 .
Si4 Al1 Ba2 150.22(18) 2_646 .
O1 Al1 Ba1 49.5(7) . .
O1 Al1 Ba2 52.1(7) . .
O1 Al1 Si4 104.9(6) . 2_646
O5 Al1 Ba1 113.3(6) 1_455 .
O5 Al1 Ba2 50.9(5) 1_455 .
O5 Al1 Si4 140.9(6) 1_455 2_646
O5 Al1 O1 102.7(9) 1_455 .
O5 Al1 O9 108.5(11) 1_455 2_646
O5 Al1 O13 116.4(9) 1_455 4_566
O9 Al1 Ba1 137.8(8) 2_646 .
O9 Al1 Ba2 132.3(8) 2_646 .
O9 Al1 Si4 33.5(8) 2_646 2_646
O9 Al1 O1 116.1(7) 2_646 .
O9 Al1 O13 111.7(11) 2_646 4_566
O13 Al1 Ba1 52.6(4) 4_566 .
O13 Al1 Ba2 115.9(6) 4_566 .
O13 Al1 Si4 84.5(6) 4_566 2_646
O13 Al1 O1 101.2(9) 4_566 .
Ba1 Al2 Ba2 74.16(11) . .
Si3 Al2 Ba1 168.9(2) 2_656 .
Si3 Al2 Ba2 102.4(3) 2_656 .
O2 Al2 Ba1 52.9(7) . .
O2 Al2 Ba2 44.9(6) . .
O2 Al2 Si3 117.2(7) . 2_656
O2 Al2 O14 105.1(11) . 4_465
O6 Al2 Ba1 52.2(5) . .
O6 Al2 Ba2 116.0(7) . .
O6 Al2 Si3 136.4(6) . 2_656
O6 Al2 O2 104.7(9) . .
O6 Al2 O10 111.3(12) . 2_656
O6 Al2 O14 120.2(12) . 4_465
O10 Al2 Ba1 136.8(8) 2_656 .
O10 Al2 Ba2 132.2(8) 2_656 .
O10 Al2 Si3 39.1(8) 2_656 2_656
O10 Al2 O2 116.7(7) 2_656 .
O10 Al2 O14 99.4(11) 2_656 4_465
O14 Al2 Ba1 123.7(9) 4_465 .
O14 Al2 Ba2 61.8(8) 4_465 .
O14 Al2 Si3 61.0(9) 4_465 2_656
Ba1 Al3 Ba2 90.56(15) 1_455 4_566
Si2 Al3 Ba1 79.2(2) 2_556 1_455
Si2 Al3 Ba2 117.37(18) 2_556 4_566
O3 Al3 Ba1 53.9(7) 1_455 1_455
O3 Al3 Ba2 52.1(4) 1_455 4_566
O3 Al3 Si2 128.6(8) 1_455 2_556
O3 Al3 O7 116.5(8) 1_455 .
O3 Al3 O12 102.0(10) 1_455 2_556
O3 Al3 O16 103.6(7) 1_455 4_566
O7 Al3 Ba1 114.0(7) . 1_455
O7 Al3 Ba2 138.9(7) . 4_566
O7 Al3 Si2 99.9(6) . 2_556
O7 Al3 O12 107.5(8) . 2_556
O7 Al3 O16 108.7(10) . 4_566
O12 Al3 Ba1 50.2(6) 2_556 1_455
O12 Al3 Ba2 113.4(5) 2_556 4_566
O12 Al3 Si2 29.2(6) 2_556 2_556
O16 Al3 Ba1 137.1(7) 4_566 1_455
O16 Al3 Ba2 53.0(5) 4_566 4_566
O16 Al3 Si2 97.0(6) 4_566 2_556
O16 Al3 O12 118.9(8) 4_566 2_556
Ba1 Al4 Ba1 131.90(15) . 4_565
Ba2 Al4 Ba1 82.94(13) 1_655 .
Ba2 Al4 Ba1 83.45(12) 1_655 4_565
Si1 Al4 Ba1 111.21(16) 2_646 .
Si1 Al4 Ba1 114.20(16) 2_646 4_565
Si1 Al4 Ba2 88.2(3) 2_646 1_655
O4 Al4 Ba1 55.2(5) . .
O4 Al4 Ba1 83.5(5) . 4_565
O4 Al4 Ba2 45.0(8) . 1_655
O4 Al4 Si1 129.3(8) . 2_646
O8 Al4 Ba1 143.3(8) . 4_565
O8 Al4 Ba1 51.2(6) . .
O8 Al4 Ba2 128.2(7) . 1_655
O8 Al4 Si1 87.8(7) . 2_646
O8 Al4 O4 105.5(8) . .
O11 Al4 Ba1 113.7(5) 2_646 .
O11 Al4 Ba1 99.2(5) 2_646 4_565
O11 Al4 Ba2 61.3(7) 2_646 1_655
O11 Al4 Si1 28.7(7) 2_646 2_646
O11 Al4 O4 105.6(11) 2_646 .
O11 Al4 O8 111.8(9) 2_646 .
O15 Al4 Ba1 35.0(7) 4_565 4_565
O15 Al4 Ba1 134.0(7) 4_565 .
O15 Al4 Ba2 118.3(7) 4_565 1_655
O15 Al4 Si1 109.9(7) 4_565 2_646
O15 Al4 O4 109.8(8) 4_565 .
O15 Al4 O8 111.5(11) 4_565 .
O15 Al4 O11 112.3(9) 4_565 2_646
Ba1 O1 Ba2 100.5(5) . .
Si2 O1 Ba1 104.2(7) . .
Si2 O1 Ba2 102.6(7) . .
Al1 O1 Ba1 103.5(7) . .
Al1 O1 Ba2 100.3(8) . .
Al1 O1 Si2 139.8(9) . .
Ba2 O2 Ba1 101.3(5) . .
Si1 O2 Ba1 100.9(7) . .
Si1 O2 Ba2 103.9(7) . .
Al2 O2 Ba1 99.8(8) . .
Al2 O2 Ba2 109.8(7) . .
Al2 O2 Si1 135.7(9) . .
Ba2 O3 Ba1 122.4(6) 4_666 .
Si3 O3 Ba1 99.8(7) . .
Si3 O3 Ba2 108.8(6) . 4_666
Al3 O3 Ba1 98.8(7) 1_655 .
Al3 O3 Ba2 101.2(6) 1_655 4_666
Al3 O3 Si3 127.7(10) 1_655 .
Ba2 O4 Ba1 113.9(6) 1_655 .
Si4 O4 Ba1 96.5(7) . .
Si4 O4 Ba2 108.2(9) . 1_655
Al4 O4 Ba1 98.8(7) . .
Al4 O4 Ba2 108.2(9) . 1_655
Al4 O4 Si4 130.1(13) . .
Si3 O5 Ba2 123.4(10) . 1_655
Al1 O5 Ba2 102.9(6) 1_655 1_655
Al1 O5 Si3 133.4(10) 1_655 .
Si4 O6 Ba1 106.2(9) . .
Al2 O6 Ba1 101.1(7) . .
Al2 O6 Si4 143.7(12) . .
Si1 O7 Ba2 100.3(6) . .
Al3 O7 Ba2 124.5(10) . .
Al3 O7 Si1 135.0(9) . .
Si2 O8 Ba1 96.1(6) . .
Al4 O8 Ba1 104.0(9) . .
Al4 O8 Si2 151.0(12) . .
Si4 O9 Ba2 92.0(6) . 1_655
Al1 O9 Ba2 147.3(11) 2_656 1_655
Al1 O9 Si4 115.9(13) 2_656 .
Si3 O10 Ba1 105.6(7) . .
Al2 O10 Ba1 143.0(13) 2_646 .
Al2 O10 Si3 106.8(12) 2_646 .
Si1 O11 Ba2 138.2(12) . 2_556
Al4 O11 Ba2 91.3(7) 2_656 2_556
Al4 O11 Si1 125.1(14) 2_656 .
Si2 O12 Ba1 134.4(11) . 2_646
Al3 O12 Ba1 102.2(7) 2_546 2_646
Al3 O12 Si2 123.0(12) 2_546 .
Si4 O13 Ba1 117.5(8) . 4_565
Al1 O13 Ba1 100.2(5) 4_565 4_565
Al1 O13 Si4 142.1(9) 4_565 .
Si3 O14 Ba2 97.1(11) . 4_666
Al2 O14 Ba2 91.3(8) 4_666 4_666
Al2 O14 Si3 159.7(19) 4_666 .
Si1 O15 Ba1 100.6(6) . .
Al4 O15 Ba1 126.3(11) 4_566 .
Al4 O15 Si1 133.1(11) 4_566 .
Si2 O16 Ba2 102.1(5) . .
Al3 O16 Ba2 99.5(7) 4_565 .
Al3 O16 Si2 152.3(11) 4_565 .

loop_
_geom_bond_atom_site_label_1
_geom_bond_atom_site_label_2
_geom_bond_distance
_geom_bond_site_symmetry_2
Ba1 Al2 3.470(6) .
Ba1 Al3 3.421(7) 1_655
Ba1 O1 2.738(18) .
Ba1 O2 2.808(19) .
Ba1 O3 2.797(19) .
Ba1 O4 3.037(13) .
Ba1 O6 2.793(15) .
Ba1 O8 2.937(14) .
Ba1 O10 2.603(19) .
Ba1 O12 2.688(18) 2_656
Ba1 O13 2.824(13) 4_566
Ba1 O15 2.784(14) .
Ba2 Al1 3.465(6) .
Ba2 Al4 3.419(8) 1_455
Ba2 O1 2.780(18) .
Ba2 O2 2.678(18) .
Ba2 O3 2.791(11) 4_465
Ba2 O4 2.55(3) 1_455
Ba2 O5 2.760(13) 1_455
Ba2 O7 2.779(12) .
Ba2 O9 2.973(17) 1_455
Ba2 O11 3.000(18) 2_546
Ba2 O14 3.14(2) 4_465
Ba2 O16 2.809(12) .
Si1 Al4 2.912(9) 2_656
Si1 O2 1.714(11) .
Si1 O7 1.70(2) .
Si1 O11 1.707(14) .
Si1 O15 1.76(2) .
Si2 Al3 2.918(9) 2_546
Si2 O1 1.695(11) .
Si2 O8 1.72(2) .
Si2 O12 1.697(14) .
Si2 O16 1.67(2) .
Si3 Al2 2.733(10) 2_646
Si3 O3 1.749(14) .
Si3 O5 1.719(16) .
Si3 O10 1.80(2) .
Si3 O14 1.68(3) .
Si4 Al1 2.840(9) 2_656
Si4 O4 1.732(17) .
Si4 O6 1.714(17) .
Si4 O9 1.75(2) .
Si4 O13 1.683(15) .
Al1 O1 1.631(10) .
Al1 O5 1.57(2) 1_455
Al1 O9 1.604(14) 2_646
Al1 O13 1.63(2) 4_566
Al2 O2 1.617(12) .
Al2 O6 1.59(2) .
Al2 O10 1.599(16) 2_656
Al2 O14 1.62(3) 4_465
Al3 O3 1.588(14) 1_455
Al3 O7 1.613(16) .
Al3 O12 1.62(2) 2_556
Al3 O16 1.621(15) 4_566
Al4 O4 1.620(15) .
Al4 O8 1.577(17) .
Al4 O11 1.57(2) 2_646
Al4 O15 1.561(16) 4_565

loop_
_geom_torsion_atom_site_label_1
_geom_torsion_atom_site_label_2
_geom_torsion_atom_site_label_3
_geom_torsion_atom_site_label_4
_geom_torsion
_geom_torsion_site_symmetry_1
_geom_torsion_site_symmetry_2
_geom_torsion_site_symmetry_3
_geom_torsion_site_symmetry_4
Ba1 Si1 O2 Ba2 104.7(7) . . . .
Ba1 Si1 O2 Al2 -116(2) . . . .
Ba1 Si1 O7 Ba2 -46.0(7) . . . .
Ba1 Si1 O7 Al3 138.4(13) . . . .
Ba1 Si1 O11 Ba2 129.9(11) . . . 2_556
Ba1 Si1 O11 Al4 -15.9(14) . . . 2_656
Ba1 Si1 O15 Al4 179(2) . . . 4_566
Ba1 Si2 O1 Ba2 104.4(6) . . . .
Ba1 Si2 O1 Al1 -132(2) . . . .
Ba1 Si2 O8 Al4 -134(3) . . . .
Ba1 Si2 O12 Ba1 -31.0(13) . . . 2_646
Ba1 Si2 O12 Al3 156.9(6) . . . 2_546
Ba1 Si2 O16 Ba2 -42.7(7) . . . .
Ba1 Si2 O16 Al3 98(2) . . . 4_565
Ba1 Si3 O3 Ba2 129.2(9) . . . 4_666
Ba1 Si3 O3 Al3 -109.2(11) . . . 1_655
Ba1 Si3 O5 Ba2 4.2(11) . . . 1_655
Ba1 Si3 O5 Al1 -168.9(12) . . . 1_655
Ba1 Si3 O10 Al2 -161.8(10) . . . 2_646
Ba1 Si3 O14 Ba2 -27.6(17) . . . 4_666
Ba1 Si3 O14 Al2 -141(4) . . . 4_666
Ba1 Si4 O4 Ba2 -117.8(8) . . . 1_655
Ba1 Si4 O4 Al4 107.3(17) . . . .
Ba1 Si4 O6 Al2 -137(2) . . . .
Ba1 Si4 O9 Ba2 65.8(4) . . . 1_655
Ba1 Si4 O9 Al1 -96.5(7) . . . 2_656
Ba1 Si4 O13 Ba1 -104.4(9) . . . 4_565
Ba1 Si4 O13 Al1 68.6(18) . . . 4_565
Ba1 Al1 O1 Ba2 -103.6(6) . . . .
Ba1 Al1 O1 Si2 133(2) . . . .
Ba1 Al2 O2 Ba2 -105.9(7) . . . .
Ba1 Al2 O2 Si1 117(2) . . . .
Ba1 Al2 O6 Si4 138(2) . . . .
Ba1 Al3 O7 Ba2 -11.3(11) 1_455 . . .
Ba1 Al3 O7 Si1 163.5(12) 1_455 . . .
Ba1 Al4 O4 Ba1 153.9(7) 4_565 . . .
Ba1 Al4 O4 Ba2 -87.2(4) 4_565 . . 1_655
Ba1 Al4 O4 Ba2 118.9(9) . . . 1_655
Ba1 Al4 O4 Si4 -106.2(17) . . . .
Ba1 Al4 O4 Si4 47.7(12) 4_565 . . .
Ba1 Al4 O8 Ba1 -110.8(9) 4_565 . . .
Ba1 Al4 O8 Si2 133(3) . . . .
Ba1 Al4 O8 Si2 22(3) 4_565 . . .
Ba2 Si1 O2 Ba1 -104.7(7) . . . .
Ba2 Si1 O2 Al2 139(2) . . . .
Ba2 Si1 O7 Al3 -176(2) . . . .
Ba2 Si1 O11 Ba2 17.5(16) . . . 2_556
Ba2 Si1 O11 Al4 -128.4(11) . . . 2_656
Ba2 Si1 O15 Ba1 39.8(7) . . . .
Ba2 Si1 O15 Al4 -141.4(13) . . . 4_566
Ba2 Si2 O1 Ba1 -104.4(6) . . . .
Ba2 Si2 O1 Al1 123(2) . . . .
Ba2 Si2 O8 Ba1 40.9(6) . . . .
Ba2 Si2 O8 Al4 -93(2) . . . .
Ba2 Si2 O12 Ba1 -147.3(6) . . . 2_646
Ba2 Si2 O12 Al3 40.6(10) . . . 2_546
Ba2 Si2 O16 Al3 141(3) . . . 4_565
Ba2 Si3 O3 Ba1 -129.2(9) 4_666 . . .
Ba2 Si3 O3 Al3 121.5(18) 4_666 . . 1_655
Ba2 Si3 O5 Ba2 -98.6(10) 4_666 . . 1_655
Ba2 Si3 O5 Al1 88.2(15) 4_666 . . 1_655
Ba2 Si3 O10 Ba1 50.2(6) 4_666 . . .
Ba2 Si3 O10 Al2 -111.7(7) 4_666 . . 2_646
Ba2 Si3 O14 Al2 -114(5) 4_666 . . 4_666
Ba2 Si4 O4 Ba1 117.8(8) 1_655 . . .
Ba2 Si4 O4 Al4 -134.9(15) 1_655 . . .
Ba2 Si4 O6 Ba1 -33.6(11) 1_655 . . .
Ba2 Si4 O6 Al2 -170.8(15) 1_655 . . .
Ba2 Si4 O9 Al1 -162.3(9) 1_655 . . 2_656
Ba2 Si4 O13 Ba1 11.2(10) 1_655 . . 4_565
Ba2 Si4 O13 Al1 -175.8(13) 1_655 . . 4_565
Ba2 Al1 O1 Ba1 103.6(6) . . . .
Ba2 Al1 O1 Si2 -124(2) . . . .
Ba2 Al2 O2 Ba1 105.9(7) . . . .
Ba2 Al2 O2 Si1 -137(2) . . . .
Ba2 Al2 O6 Ba1 -40.2(7) . . . .
Ba2 Al2 O6 Si4 98.2(19) . . . .
Ba2 Al3 O7 Ba2 110.7(11) 4_566 . . .
Ba2 Al3 O7 Si1 -74.6(17) 4_566 . . .
Ba2 Al4 O4 Ba1 -118.9(9) 1_655 . . .
Ba2 Al4 O4 Si4 134.9(14) 1_655 . . .
Ba2 Al4 O8 Ba1 33.7(11) 1_655 . . .
Ba2 Al4 O8 Si2 166.2(18) 1_655 . . .
Si1 Al4 O4 Ba1 -90.0(8) 2_646 . . .
Si1 Al4 O4 Ba2 28.9(8) 2_646 . . 1_655
Si1 Al4 O4 Si4 163.8(9) 2_646 . . .
Si1 Al4 O8 Ba1 119.7(6) 2_646 . . .
Si1 Al4 O8 Si2 -108(2) 2_646 . . .
Si2 Al3 O7 Ba2 -93.8(8) 2_556 . . .
Si2 Al3 O7 Si1 81.0(16) 2_556 . . .
Si3 Al2 O2 Ba1 -174.1(3) 2_656 . . .
Si3 Al2 O2 Ba2 80.0(7) 2_656 . . .
Si3 Al2 O2 Si1 -57(2) 2_656 . . .
Si3 Al2 O6 Ba1 170.5(4) 2_656 . . .
Si3 Al2 O6 Si4 -51(3) 2_656 . . .
Si4 Al1 O1 Ba1 -97.9(5) 2_646 . . .
Si4 Al1 O1 Ba2 158.5(4) 2_646 . . .
Si4 Al1 O1 Si2 35(2) 2_646 . . .
Al1 Si4 O4 Ba1 90.6(8) 2_656 . . .
Al1 Si4 O4 Ba2 -27.2(8) 2_656 . . 1_655
Al1 Si4 O4 Al4 -162.1(10) 2_656 . . .
Al1 Si4 O6 Ba1 -120.0(7) 2_656 . . .
Al1 Si4 O6 Al2 103(2) 2_656 . . .
Al1 Si4 O9 Ba2 162.3(9) 2_656 . . 1_655
Al1 Si4 O13 Ba1 108.0(6) 2_656 . . 4_565
Al1 Si4 O13 Al1 -78.9(17) 2_656 . . 4_565
Al2 Si3 O3 Ba1 -25.3(6) 2_646 . . .
Al2 Si3 O3 Ba2 104.0(7) 2_646 . . 4_666
Al2 Si3 O3 Al3 -134.5(11) 2_646 . . 1_655
Al2 Si3 O5 Ba2 87.0(8) 2_646 . . 1_655
Al2 Si3 O5 Al1 -86.1(15) 2_646 . . 1_655
Al2 Si3 O10 Ba1 161.8(10) 2_646 . . .
Al2 Si3 O14 Ba2 -118.8(6) 2_646 . . 4_666
Al2 Si3 O14 Al2 127(4) 2_646 . . 4_666
Al3 Si2 O1 Ba1 166.2(4) 2_546 . . .
Al3 Si2 O1 Ba2 -89.3(6) 2_546 . . .
Al3 Si2 O1 Al1 34(2) 2_546 . . .
Al3 Si2 O8 Ba1 -160.3(4) 2_546 . . .
Al3 Si2 O8 Al4 66(3) 2_546 . . .
Al3 Si2 O12 Ba1 172.1(14) 2_546 . . 2_646
Al3 Si2 O16 Ba2 123.9(5) 2_546 . . .
Al3 Si2 O16 Al3 -96(2) 2_546 . . 4_565
Al4 Si1 O2 Ba1 98.5(5) 2_656 . . .
Al4 Si1 O2 Ba2 -156.8(5) 2_656 . . .
Al4 Si1 O2 Al2 -17.8(19) 2_656 . . .
Al4 Si1 O7 Ba2 135.4(6) 2_656 . . .
Al4 Si1 O7 Al3 -40(2) 2_656 . . .
Al4 Si1 O11 Ba2 145.8(15) 2_656 . . 2_556
Al4 Si1 O15 Ba1 -113.7(5) 2_656 . . .
Al4 Si1 O15 Al4 65.1(15) 2_656 . . 4_566
O1 Si2 O8 Ba1 -10.0(8) . . . .
O1 Si2 O8 Al4 -144(2) . . . .
O1 Si2 O12 Ba1 -88.0(12) . . . 2_646
O1 Si2 O12 Al3 99.9(11) . . . 2_546
O1 Si2 O16 Ba2 6.2(8) . . . .
O1 Si2 O16 Al3 147(2) . . . 4_565
O2 Si1 O7 Ba2 5.3(8) . . . .
O2 Si1 O7 Al3 -170.3(15) . . . .
O2 Si1 O11 Ba2 71.4(14) . . . 2_556
O2 Si1 O11 Al4 -74.4(14) . . . 2_656
O2 Si1 O15 Ba1 -8.5(9) . . . .
O2 Si1 O15 Al4 170.3(14) . . . 4_566
O2 Al2 O6 Ba1 6.5(9) . . . .
O2 Al2 O6 Si4 144.8(18) . . . .
O3 Si3 O5 Ba2 -51.1(12) . . . 1_655
O3 Si3 O5 Al1 135.8(14) . . . 1_655
O3 Si3 O10 Ba1 8.2(6) . . . .
O3 Si3 O10 Al2 -153.6(7) . . . 2_646
O3 Si3 O14 Ba2 13.4(12) . . . 4_666
O3 Si3 O14 Al2 -100(4) . . . 4_666
O3 Al3 O7 Ba2 48.8(14) 1_455 . . .
O3 Al3 O7 Si1 -136.4(14) 1_455 . . .
O4 Si4 O6 Ba1 8.6(12) . . . .
O4 Si4 O6 Al2 -128.6(19) . . . .
O4 Si4 O9 Ba2 8.6(5) . . . 1_655
O4 Si4 O9 Al1 -153.7(7) . . . 2_656
O4 Si4 O13 Ba1 -38.6(12) . . . 4_565
O4 Si4 O13 Al1 134.4(17) . . . 4_565
O4 Al4 O8 Ba1 -10.7(12) . . . .
O4 Al4 O8 Si2 122(2) . . . .
O5 Si3 O3 Ba1 102.3(9) . . . .
O5 Si3 O3 Ba2 -128.4(9) . . . 4_666
O5 Si3 O3 Al3 -6.9(17) . . . 1_655
O5 Si3 O10 Ba1 -105.5(8) . . . .
O5 Si3 O10 Al2 92.7(9) . . . 2_646
O5 Si3 O14 Ba2 128.8(8) . . . 4_666
O5 Si3 O14 Al2 15(5) . . . 4_666
O5 Al1 O1 Ba1 110.0(9) 1_455 . . .
O5 Al1 O1 Ba2 6.4(9) 1_455 . . .
O5 Al1 O1 Si2 -117(2) 1_455 . . .
O6 Si4 O4 Ba1 -7.6(11) . . . .
O6 Si4 O4 Ba2 -125.4(9) . . . 1_655
O6 Si4 O4 Al4 99.7(14) . . . .
O6 Si4 O9 Ba2 116.4(7) . . . 1_655
O6 Si4 O9 Al1 -45.9(11) . . . 2_656
O6 Si4 O13 Ba1 -156.1(8) . . . 4_565
O6 Si4 O13 Al1 17(2) . . . 4_565
O6 Al2 O2 Ba1 -6.4(10) . . . .
O6 Al2 O2 Ba2 -112.3(10) . . . .
O6 Al2 O2 Si1 110.3(18) . . . .
O7 Si1 O2 Ba1 -110.2(8) . . . .
O7 Si1 O2 Ba2 -5.6(9) . . . .
O7 Si1 O2 Al2 133.4(18) . . . .
O7 Si1 O11 Ba2 -43.4(11) . . . 2_556
O7 Si1 O11 Al4 170.8(8) . . . 2_656
O7 Si1 O15 Ba1 96.7(7) . . . .
O7 Si1 O15 Al4 -84.5(17) . . . 4_566
O8 Si2 O1 Ba1 11.0(9) . . . .
O8 Si2 O1 Ba2 115.4(8) . . . .
O8 Si2 O1 Al1 -121.4(19) . . . .
O8 Si2 O12 Ba1 30.6(10) . . . 2_646
O8 Si2 O12 Al3 -141.5(9) . . . 2_546
O8 Si2 O16 Ba2 -103.8(7) . . . .
O8 Si2 O16 Al3 37(2) . . . 4_565
O8 Al4 O4 Ba1 10.2(12) . . . .
O8 Al4 O4 Ba2 129.1(8) . . . 1_655
O8 Al4 O4 Si4 -96.1(14) . . . .
O9 Si4 O4 Ba1 107.2(7) . . . .
O9 Si4 O4 Ba2 -10.6(6) . . . 1_655
O9 Si4 O4 Al4 -145.5(13) . . . .
O9 Si4 O6 Ba1 -98.6(8) . . . .
O9 Si4 O6 Al2 124(2) . . . .
O9 Si4 O13 Ba1 76.5(9) . . . 4_565
O9 Si4 O13 Al1 -110.4(17) . . . 4_565
O9 Al1 O1 Ba1 -131.8(11) 2_646 . . .
O9 Al1 O1 Ba2 124.6(11) 2_646 . . .
O9 Al1 O1 Si2 1(2) 2_646 . . .
O10 Si3 O3 Ba1 -7.5(6) . . . .
O10 Si3 O3 Ba2 121.8(7) . . . 4_666
O10 Si3 O3 Al3 -116.7(13) . . . 1_655
O10 Si3 O5 Ba2 51.7(11) . . . 1_655
O10 Si3 O5 Al1 -121.5(15) . . . 1_655
O10 Si3 O14 Ba2 -94.7(13) . . . 4_666
O10 Si3 O14 Al2 152(4) . . . 4_666
O10 Al2 O2 Ba1 -130.0(10) 2_656 . . .
O10 Al2 O2 Ba2 124.2(11) 2_656 . . .
O10 Al2 O2 Si1 -13(2) 2_656 . . .
O10 Al2 O6 Ba1 133.4(6) 2_656 . . .
O10 Al2 O6 Si4 -88(2) 2_656 . . .
O11 Si1 O2 Ba1 124.8(11) . . . .
O11 Si1 O2 Ba2 -130.6(11) . . . .
O11 Si1 O2 Al2 8(2) . . . .
O11 Si1 O7 Ba2 128.7(7) . . . .
O11 Si1 O7 Al3 -47.0(18) . . . .
O11 Si1 O15 Ba1 -129.2(7) . . . .
O11 Si1 O15 Al4 49.6(18) . . . 4_566
O11 Al4 O4 Ba1 -108.3(7) 2_646 . . .
O11 Al4 O4 Ba2 10.6(7) 2_646 . . 1_655
O11 Al4 O4 Si4 145.4(13) 2_646 . . .
O11 Al4 O8 Ba1 103.6(9) 2_646 . . .
O11 Al4 O8 Si2 -124(2) 2_646 . . .
O12 Si2 O1 Ba1 134.6(10) . . . .
O12 Si2 O1 Ba2 -121.0(10) . . . .
O12 Si2 O1 Al1 2(3) . . . .
O12 Si2 O8 Ba1 -137.2(6) . . . .
O12 Si2 O8 Al4 89(2) . . . .
O12 Si2 O16 Ba2 129.2(6) . . . .
O12 Si2 O16 Al3 -90(2) . . . 4_565
O12 Al3 O7 Ba2 -64.8(11) 2_556 . . .
O12 Al3 O7 Si1 110.0(16) 2_556 . . .
O13 Si4 O4 Ba1 -131.5(8) . . . .
O13 Si4 O4 Ba2 110.7(8) . . . 1_655
O13 Si4 O4 Al4 -24.2(17) . . . .
O13 Si4 O6 Ba1 133.6(8) . . . .
O13 Si4 O6 Al2 -4(2) . . . .
O13 Si4 O9 Ba2 -114.9(7) . . . 1_655
O13 Si4 O9 Al1 82.8(9) . . . 2_656
O13 Al1 O1 Ba1 -10.7(9) 4_566 . . .
O13 Al1 O1 Ba2 -114.3(8) 4_566 . . .
O13 Al1 O1 Si2 121.9(19) 4_566 . . .
O14 Si3 O3 Ba1 -145.1(11) . . . .
O14 Si3 O3 Ba2 -15.8(14) . . . 4_666
O14 Si3 O3 Al3 105.7(15) . . . 1_655
O14 Si3 O5 Ba2 -158.8(11) . . . 1_655
O14 Si3 O5 Al1 28.1(18) . . . 1_655
O14 Si3 O10 Ba1 117.8(13) . . . .
O14 Si3 O10 Al2 -44.0(17) . . . 2_646
O14 Al2 O2 Ba1 121.1(11) 4_465 . . .
O14 Al2 O2 Ba2 15.2(13) 4_465 . . .
O14 Al2 O2 Si1 -122.1(18) 4_465 . . .
O14 Al2 O6 Ba1 -111.2(9) 4_465 . . .
O14 Al2 O6 Si4 27(3) 4_465 . . .
O15 Si1 O2 Ba1 8.5(9) . . . .
O15 Si1 O2 Ba2 113.1(8) . . . .
O15 Si1 O2 Al2 -107.9(18) . . . .
O15 Si1 O7 Ba2 -101.1(7) . . . .
O15 Si1 O7 Al3 83.3(17) . . . .
O15 Si1 O11 Ba2 -177.1(8) . . . 2_556
O15 Si1 O11 Al4 37.1(11) . . . 2_656
O15 Al4 O4 Ba1 130.4(9) 4_565 . . .
O15 Al4 O4 Ba2 -110.7(9) 4_565 . . 1_655
O15 Al4 O4 Si4 24.2(17) 4_565 . . .
O15 Al4 O8 Ba1 -129.8(8) 4_565 . . .
O15 Al4 O8 Si2 3(3) 4_565 . . .
O16 Si2 O1 Ba1 -110.7(8) . . . .
O16 Si2 O1 Ba2 -6.3(9) . . . .
O16 Si2 O1 Al1 116.9(19) . . . .
O16 Si2 O8 Ba1 98.6(7) . . . .
O16 Si2 O8 Al4 -35(3) . . . .
O16 Si2 O12 Ba1 160.9(8) . . . 2_646
O16 Si2 O12 Al3 -11.2(11) . . . 2_546
O16 Al3 O7 Ba2 165.3(9) 4_566 . . .
O16 Al3 O7 Si1 -19.9(18) 4_566 . . .
